data_7002739
loop_
_publ_author_name
'Basallote, Manuel G.'
'Bernhardt, Paul V.'
'Calvet, Teresa'
'Castillo, Carmen E.'
'Font-Bardia, Merc\`e'
'Mart\'inez, Manuel'
'Rodr\'iguez, Carlos'

_publ_section_title
;
 Mechanistic aspects of the chemistry of mononuclear CrIII complexes
 with pendant-arm macrocyclic ligands and formation of discrete
 CrIII/FeII and CrIII/FeII/CoIII cyano-bridged mixed valence compounds
;
_journal_issue 43
_journal_name_full 'Dalton Transactions'
_journal_page_first 9567
_journal_page_last 9577
_journal_paper_doi 10.1039/b909151c
_journal_year 2009
_chemical_compound_source 'synthesis as described'
_chemical_formula_moiety 'C11 H30 Cl Cr N5 O,3(Cl O4),2(H2 O)'
_chemical_formula_sum 'C11 H34 Cl4 Cr N5 O15'
_chemical_formula_weight 670.23
_chemical_name_systematic
;
?
;
_space_group_IT_number 62
_symmetry_cell_setting orthorhombic
_symmetry_Int_Tables_number 62
_symmetry_space_group_name_Hall '-P 2ac 2n'
_symmetry_space_group_name_H-M 'P n m a'
_atom_sites_solution_hydrogens geom
_atom_sites_solution_primary direct
_atom_sites_solution_secondary difmap
_audit_creation_date 2009-06-25T16:37:39-00:00
_audit_creation_method 'WinGX routine CIF_UPDATE'
_cell_angle_alpha 90
_cell_angle_beta 90
_cell_angle_gamma 90
_cell_formula_units_Z 4
_cell_length_a 15.920(10)
_cell_length_b 13.841(2)
_cell_length_c 11.964(2)
_cell_measurement_reflns_used 20
_cell_measurement_temperature 293(2)
_cell_measurement_theta_max 12.58
_cell_measurement_theta_min 11.21
_cell_measurement_wavelength 0.71073
_cell_volume 2636.3(18)
_computing_molecular_graphics 'Ortep-3 for Windows (Farrugia, 1997)'
_computing_publication_material 'WinGX publication routines (Farrugia, 1999)'
_computing_structure_refinement 'SHELXL-97 (Sheldrick, 1997)'
_computing_structure_solution 'SHELXS-86 (Sheldrick, 1986)'
_diffrn_ambient_temperature 293(2)
_diffrn_measured_fraction_theta_full 1
_diffrn_measured_fraction_theta_max 1
_diffrn_measurement_device_type 'Enraf Nonius CAD4'
_diffrn_measurement_method '\w-2\q scans'
_diffrn_radiation_monochromator graphite
_diffrn_radiation_probe x-ray
_diffrn_radiation_type MoK\a
_diffrn_radiation_wavelength 0.71073
_diffrn_reflns_av_R_equivalents 0
_diffrn_reflns_av_unetI/netI 0.0154
_diffrn_reflns_limit_h_max 18
_diffrn_reflns_limit_h_min 0
_diffrn_reflns_limit_k_max 16
_diffrn_reflns_limit_k_min 0
_diffrn_reflns_limit_l_max 0
_diffrn_reflns_limit_l_min -14
_diffrn_reflns_number 2419
_diffrn_reflns_theta_full 24.96
_diffrn_reflns_theta_max 24.96
_diffrn_reflns_theta_min 2.13
_diffrn_standards_decay_% 'less than 5%'
_diffrn_standards_interval_count 120
_diffrn_standards_number 3
_exptl_absorpt_coefficient_mu 0.914
_exptl_absorpt_correction_T_max 0.9966
_exptl_absorpt_correction_T_min 0.747
_exptl_absorpt_correction_type psi-scan
_exptl_absorpt_process_details
;
A.C.T. North, D.C. Phillips, F.S. Mathews, Acta. Cryst. Sect A, 1968, 24, 351
;
_exptl_crystal_colour orange
_exptl_crystal_density_diffrn 1.689
_exptl_crystal_density_method 'not measured'
_exptl_crystal_description prism
_exptl_crystal_F_000 1388
_exptl_crystal_size_max 0.6
_exptl_crystal_size_mid 0.5
_exptl_crystal_size_min 0.4
_refine_diff_density_max 0.921
_refine_diff_density_min -0.788
_refine_diff_density_rms 0.117
_refine_ls_extinction_method none
_refine_ls_goodness_of_fit_ref 1.057
_refine_ls_hydrogen_treatment constr
_refine_ls_matrix_type full
_refine_ls_number_parameters 226
_refine_ls_number_reflns 2419
_refine_ls_number_restraints 38
_refine_ls_restrained_S_all 1.086
_refine_ls_R_factor_all 0.0778
_refine_ls_R_factor_gt 0.0636
_refine_ls_shift/su_max 0.000
_refine_ls_shift/su_mean 0.000
_refine_ls_structure_factor_coef Fsqd
_refine_ls_weighting_details 'calc w=1/[\s^2^(Fo^2^)+(0.1243P)^2^+4.3240P] where P=(Fo^2^+2Fc^2^)/3'
_refine_ls_weighting_scheme calc
_refine_ls_wR_factor_gt 0.1798
_refine_ls_wR_factor_ref 0.1944
_reflns_number_gt 1930
_reflns_number_total 2419
_reflns_threshold_expression >2sigma(I)
_cod_data_source_file b909151c.txt
_cod_data_source_block 1334pb31
_cod_database_code 7002739

loop_
_symmetry_equiv_pos_as_xyz
'x, y, z'
'-x+1/2, -y, z+1/2'
'-x, y+1/2, -z'
'x+1/2, -y+1/2, -z+1/2'
'-x, -y, -z'
'x-1/2, y, -z-1/2'
'x, -y-1/2, z'
'-x-1/2, y-1/2, z-1/2'

loop_
_atom_site_label
_atom_site_type_symbol
_atom_site_fract_x
_atom_site_fract_y
_atom_site_fract_z
_atom_site_U_iso_or_equiv
_atom_site_adp_type
_atom_site_occupancy
_atom_site_symmetry_multiplicity
_atom_site_calc_flag
_atom_site_refinement_flags
_atom_site_disorder_assembly
_atom_site_disorder_group
Cr1 Cr 0.07624(6) 0.2500 0.22190(8) 0.0347(3) Uani 1 2 d S . .
Cl1 Cl 0.20280(11) 0.2500 0.31257(16) 0.0591(5) Uani 1 2 d S . .
N1 N 0.0304(3) 0.1409(3) 0.3195(3) 0.0526(10) Uani 1 1 d . . .
H1 H -0.0248 0.1339 0.3016 0.063 Uiso 1 1 calc R . .
N2 N 0.1202(2) 0.1410(2) 0.1197(3) 0.0415(8) Uani 1 1 d . . .
H2 H 0.1756 0.1331 0.1358 0.050 Uiso 1 1 d R . .
N3 N 0.1530(5) 0.2500 -0.1649(5) 0.0667(18) Uani 1 2 d S . .
H3A H 0.0992 0.2500 -0.1848 0.100 Uiso 1 2 d SR . .
H3B H 0.1780 0.1975 -0.1921 0.100 Uiso 1 1 d R . .
O1 O -0.0335(3) 0.2500 0.1412(4) 0.0446(10) Uani 1 2 d S . .
H11 H -0.0549 0.2064 0.1281 0.053 Uiso 1 1 d R . .
O2 O -0.1309(2) 0.1073(3) 0.0805(4) 0.0703(11) Uani 1 1 d . . .
H21 H -0.1467 0.1335 0.0149 0.084 Uiso 1 1 d R . .
H22 H -0.1770 0.0983 0.1227 0.084 Uiso 1 1 d R . .
C1 C -0.0092(6) 0.2500 0.4754(7) 0.086(3) Uani 1 2 d S . .
H1D H -0.0170 0.2500 0.5558 0.103 Uiso 1 2 d SR . .
H1E H -0.0644 0.2500 0.4411 0.103 Uiso 1 2 d SR . .
C2 C 0.0343(4) 0.1575(5) 0.4417(5) 0.0787(19) Uani 1 1 d . . .
H2A H 0.0926 0.1603 0.4649 0.094 Uiso 1 1 calc R . .
H2B H 0.0081 0.1036 0.4799 0.094 Uiso 1 1 calc R . .
C3 C 0.0742(3) 0.0501(4) 0.2829(5) 0.0605(14) Uani 1 1 d . . .
H3D H 0.0451 -0.0067 0.3106 0.073 Uiso 1 1 d R . .
H3E H 0.1310 0.0497 0.3123 0.073 Uiso 1 1 d R . .
C4 C 0.0765(3) 0.0508(3) 0.1566(5) 0.0559(13) Uani 1 1 d . . .
H4A H 0.1063 -0.0056 0.1294 0.067 Uiso 1 1 d R . .
H4B H 0.0198 0.0496 0.1272 0.067 Uiso 1 1 d R . .
C5 C 0.1148(3) 0.1566(3) -0.0020(4) 0.0464(11) Uani 1 1 d . . .
H5A H 0.0560 0.1606 -0.0229 0.056 Uiso 1 1 d R . .
H5B H 0.1393 0.1020 -0.0410 0.056 Uiso 1 1 d R . .
C6 C 0.1592(4) 0.2500 -0.0388(5) 0.0443(14) Uani 1 2 d S . .
C7 C 0.2513(4) 0.2500 -0.0089(6) 0.0562(17) Uani 1 2 d S . .
H7A H 0.2764 0.3095 -0.0333 0.084 Uiso 1 1 d R . .
H7B H 0.2576 0.2500 0.0705 0.084 Uiso 1 2 d SR . .
Cl2 Cl 0.31761(8) 0.52085(10) 0.16294(12) 0.0614(4) Uani 1 1 d D . .
O21A O 0.2715(6) 0.5587(8) 0.2531(8) 0.117(6) Uani 0.519(17) 1 d PD A 1
O22A O 0.3966(4) 0.5628(9) 0.1630(9) 0.096(5) Uani 0.519(17) 1 d PD A 1
O23A O 0.2760(8) 0.5396(10) 0.0642(7) 0.172(12) Uani 0.519(17) 1 d PD A 1
O24A O 0.3254(9) 0.4213(4) 0.1791(9) 0.117(6) Uani 0.519(17) 1 d PD A 1
O21B O 0.2705(8) 0.5053(15) 0.2593(9) 0.222(16) Uani 0.481(17) 1 d PD A 2
O22B O 0.3744(10) 0.4455(11) 0.1489(14) 0.264(19) Uani 0.481(17) 1 d PD A 2
O23B O 0.3606(11) 0.6075(8) 0.1721(14) 0.167(11) Uani 0.481(17) 1 d PD A 2
O24B O 0.2639(8) 0.5242(10) 0.0710(8) 0.112(7) Uani 0.481(17) 1 d PD A 2
Cl3 Cl -0.09377(12) 0.2500 -0.20037(15) 0.0556(5) Uani 1 2 d SD . .
O31A O -0.1382(11) 0.2500 -0.1020(10) 0.21(7) Uiso 0.391(8) 2 d SPD B 1
O32A O -0.0338(6) 0.1787(8) -0.2042(10) 0.092(4) Uiso 0.391(8) 1 d PD B 1
O33A O -0.1451(10) 0.2500 -0.2924(11) 0.127(8) Uiso 0.391(8) 2 d SPD B 1
O31B O -0.0088(5) 0.2500 -0.182(2) 0.37(4) Uiso 0.391(8) 2 d SPD B 2
O32B O -0.1184(10) 0.1790(10) -0.2738(10) 0.133(6) Uiso 0.391(8) 1 d PD B 2
O33B O -0.1397(13) 0.2500 -0.1034(11) 0.15(4) Uiso 0.391(8) 2 d SPD B 2
O31C O -0.0368(19) 0.2500 -0.287(2) 0.31(6) Uiso 0.218(17) 2 d SPD B 3
O32C O -0.0792(14) 0.1738(11) -0.1281(12) 0.093(10) Uiso 0.218(17) 1 d PD B 3
O33C O -0.1753(9) 0.2500 -0.239(3) 0.35(7) Uiso 0.218(17) 2 d SPD B 3

loop_
_atom_site_aniso_label
_atom_site_aniso_U_11
_atom_site_aniso_U_22
_atom_site_aniso_U_33
_atom_site_aniso_U_23
_atom_site_aniso_U_13
_atom_site_aniso_U_12
Cr1 0.0304(5) 0.0362(5) 0.0375(6) 0.000 0.0017(4) 0.000
Cl1 0.0415(9) 0.0765(12) 0.0593(10) 0.000 -0.0105(8) 0.000
N1 0.044(2) 0.060(3) 0.054(2) 0.019(2) 0.0047(18) -0.0007(18)
N2 0.0398(19) 0.0320(17) 0.053(2) 0.0029(16) 0.0058(16) 0.0046(15)
N3 0.078(5) 0.079(5) 0.043(3) 0.000 0.012(3) 0.000
O1 0.035(2) 0.034(2) 0.065(3) 0.000 -0.010(2) 0.000
O2 0.058(2) 0.066(2) 0.086(3) -0.018(2) -0.007(2) -0.0068(19)
C1 0.079(6) 0.133(9) 0.045(4) 0.000 0.020(4) 0.000
C2 0.083(4) 0.104(5) 0.049(3) 0.026(3) 0.011(3) -0.006(4)
C3 0.058(3) 0.047(3) 0.077(4) 0.025(3) 0.012(3) 0.006(2)
C4 0.052(3) 0.032(2) 0.084(4) 0.004(2) 0.010(2) 0.000(2)
C5 0.052(3) 0.041(2) 0.046(2) -0.0079(19) 0.003(2) 0.0005(19)
C6 0.048(4) 0.046(3) 0.039(3) 0.000 0.006(3) 0.000
C7 0.045(4) 0.067(4) 0.057(4) 0.000 0.013(3) 0.000
Cl2 0.0418(7) 0.0644(9) 0.0780(9) 0.0028(7) -0.0041(6) -0.0097(5)
O21A 0.101(9) 0.141(11) 0.110(9) -0.078(9) 0.044(8) -0.039(8)
O22A 0.050(5) 0.131(11) 0.106(9) -0.003(8) 0.000(5) -0.030(6)
O23A 0.127(15) 0.29(3) 0.098(13) 0.052(15) -0.035(11) 0.026(17)
O24A 0.190(16) 0.068(7) 0.093(8) 0.006(6) -0.017(9) -0.036(8)
O21B 0.073(10) 0.40(4) 0.192(19) 0.21(2) 0.027(11) 0.017(16)
O22B 0.122(15) 0.21(2) 0.46(4) -0.17(3) -0.12(2) 0.114(16)
O23B 0.188(19) 0.149(16) 0.163(15) -0.083(14) 0.071(15) -0.105(16)
O24B 0.073(9) 0.128(12) 0.136(16) -0.060(11) -0.055(9) 0.028(8)
Cl3 0.0612(11) 0.0562(10) 0.0494(9) 0.000 -0.0045(8) 0.000

loop_
_geom_angle_atom_site_label_1
_geom_angle_atom_site_label_2
_geom_angle_atom_site_label_3
_geom_angle
_geom_angle_site_symmetry_1
_geom_angle_site_symmetry_3
_geom_angle_publ_flag
O1 Cr1 N1 87.93(15) . 7_565 ?
O1 Cr1 N1 87.93(15) . . ?
N1 Cr1 N1 95.3(2) 7_565 . ?
O1 Cr1 N2 90.60(14) . . ?
N1 Cr1 N2 178.37(16) 7_565 . ?
N1 Cr1 N2 85.37(16) . . ?
O1 Cr1 N2 90.60(14) . 7_565 ?
N1 Cr1 N2 85.37(16) 7_565 7_565 ?
N1 Cr1 N2 178.37(16) . 7_565 ?
N2 Cr1 N2 93.9(2) . 7_565 ?
O1 Cr1 Cl1 179.40(14) . . ?
N1 Cr1 Cl1 92.47(13) 7_565 . ?
N1 Cr1 Cl1 92.47(13) . . ?
N2 Cr1 Cl1 88.99(12) . . ?
N2 Cr1 Cl1 88.99(12) 7_565 . ?
C2 N1 C3 113.5(4) . . ?
C2 N1 Cr1 115.8(4) . . ?
C3 N1 Cr1 106.7(3) . . ?
C2 N1 H1 106.8 . . ?
C3 N1 H1 106.8 . . ?
Cr1 N1 H1 106.8 . . ?
C5 N2 C4 112.8(4) . . ?
C5 N2 Cr1 117.2(3) . . ?
C4 N2 Cr1 106.1(3) . . ?
C5 N2 H2 106.4 . . ?
C4 N2 H2 106.8 . . ?
Cr1 N2 H2 107.0 . . ?
C6 N3 H3A 109.3 . . ?
C6 N3 H3B 109.6 . . ?
H3A N3 H3B 109.5 . . ?
Cr1 O1 H11 121.8 . . ?
H21 O2 H22 108.5 . . ?
C2 C1 C2 115.9(7) . 7_565 ?
C2 C1 H1D 108.9 . . ?
C2 C1 H1D 108.9 7_565 . ?
C2 C1 H1E 107.6 . . ?
C2 C1 H1E 107.6 7_565 . ?
H1D C1 H1E 107.6 . . ?
N1 C2 C1 112.1(6) . . ?
N1 C2 H2A 109.2 . . ?
C1 C2 H2A 109.2 . . ?
N1 C2 H2B 109.2 . . ?
C1 C2 H2B 109.2 . . ?
H2A C2 H2B 107.9 . . ?
N1 C3 C4 107.3(4) . . ?
N1 C3 H3D 110.9 . . ?
C4 C3 H3D 111.0 . . ?
N1 C3 H3E 109.3 . . ?
C4 C3 H3E 109.8 . . ?
H3D C3 H3E 108.5 . . ?
N2 C4 C3 108.2(4) . . ?
N2 C4 H4A 110.2 . . ?
C3 C4 H4A 110.0 . . ?
N2 C4 H4B 109.9 . . ?
C3 C4 H4B 109.9 . . ?
H4A C4 H4B 108.6 . . ?
N2 C5 C6 112.3(4) . . ?
N2 C5 H5A 108.7 . . ?
C6 C5 H5A 108.8 . . ?
N2 C5 H5B 109.7 . . ?
C6 C5 H5B 109.4 . . ?
H5A C5 H5B 107.9 . . ?
C7 C6 N3 107.4(6) . . ?
C7 C6 C5 112.3(3) . . ?
N3 C6 C5 104.8(4) . . ?
C7 C6 C5 112.3(3) . 7_565 ?
N3 C6 C5 104.8(4) . 7_565 ?
C5 C6 C5 114.4(5) . 7_565 ?
C6 C7 H7A 109.4 . . ?
C6 C7 H7B 109.7 . . ?
H7A C7 H7B 105.0 . . ?
O23A Cl2 O22A 110.9(4) . . ?
O23B Cl2 O22B 109.7(4) . . ?
O23B Cl2 O21B 109.5(4) . . ?
O22B Cl2 O21B 109.6(4) . . ?
O23B Cl2 O24B 109.6(4) . . ?
O22B Cl2 O24B 109.2(4) . . ?
O21B Cl2 O24B 109.2(4) . . ?
O22A Cl2 O24A 109.4(4) . . ?
O23A Cl2 O21A 109.7(4) . . ?
O22A Cl2 O21A 108.5(4) . . ?
O24A Cl2 O21A 107.9(4) . . ?
O31B Cl3 O33B 112.8(5) . . ?
O33A Cl3 O31A 112.4(5) . . ?
O33A Cl3 O32A 112.8(4) . . ?
O31A Cl3 O32A 112.8(4) . . ?
O33A Cl3 O32A 112.8(4) . 7_565 ?
O31A Cl3 O32A 112.8(4) . 7_565 ?
O32A Cl3 O32A 91.8(11) . 7_565 ?
O31B Cl3 O32B 112.7(5) . . ?
O33B Cl3 O32B 112.9(5) . . ?
O31B Cl3 O32B 112.7(5) . 7_565 ?
O33B Cl3 O32B 112.9(5) . 7_565 ?
O32B Cl3 O32B 91.2(14) . 7_565 ?
O33C Cl3 O31C 111.5(5) . . ?
O33C Cl3 O32C 111.5(5) . . ?
O31C Cl3 O32C 111.1(5) . . ?
O33C Cl3 O32C 111.5(5) . 7_565 ?
O31C Cl3 O32C 111.1(5) . 7_565 ?
O32C Cl3 O32C 99.4(16) . 7_565 ?

loop_
_geom_bond_atom_site_label_1
_geom_bond_atom_site_label_2
_geom_bond_distance
_geom_bond_site_symmetry_2
_geom_bond_publ_flag
Cr1 O1 1.997(4) . ?
Cr1 N1 2.044(4) 7_565 ?
Cr1 N1 2.044(4) . ?
Cr1 N2 2.064(4) . ?
Cr1 N2 2.064(4) 7_565 ?
Cr1 Cl1 2.288(2) . ?
N1 C2 1.480(7) . ?
N1 C3 1.502(7) . ?
N1 H1 0.9100 . ?
N2 C5 1.475(6) . ?
N2 C4 1.495(6) . ?
N2 H2 0.9101 . ?
N3 C6 1.512(8) . ?
N3 H3A 0.8900 . ?
N3 H3B 0.8900 . ?
O1 H11 0.7104 . ?
O2 H21 0.8997 . ?
O2 H22 0.9001 . ?
C1 C2 1.510(8) . ?
C1 C2 1.510(8) 7_565 ?
C1 H1D 0.9699 . ?
C1 H1E 0.9700 . ?
C2 H2A 0.9700 . ?
C2 H2B 0.9700 . ?
C3 C4 1.511(8) . ?
C3 H3D 0.9700 . ?
C3 H3E 0.9701 . ?
C4 H4A 0.9700 . ?
C4 H4B 0.9700 . ?
C5 C6 1.538(6) . ?
C5 H5A 0.9700 . ?
C5 H5B 0.9701 . ?
C6 C7 1.509(9) . ?
C6 C5 1.538(6) 7_565 ?
C7 H7A 0.9600 . ?
C7 H7B 0.9561 . ?
Cl2 O23A 1.379(5) . ?
Cl2 O22A 1.385(5) . ?
Cl2 O23B 1.386(5) . ?
Cl2 O22B 1.390(6) . ?
Cl2 O21B 1.392(6) . ?
Cl2 O24B 1.394(5) . ?
Cl2 O24A 1.396(5) . ?
Cl2 O21A 1.405(5) . ?
Cl3 O31B 1.370(6) . ?
Cl3 O33A 1.371(6) . ?
Cl3 O33B 1.371(6) . ?
Cl3 O31A 1.373(6) . ?
Cl3 O32A 1.374(5) . ?
Cl3 O32A 1.374(5) 7_565 ?
Cl3 O32B 1.375(6) . ?
Cl3 O32B 1.375(6) 7_565 ?
Cl3 O33C 1.377(6) . ?
Cl3 O31C 1.379(6) . ?
Cl3 O32C 1.384(6) . ?
Cl3 O32C 1.384(6) 7_565 ?
